data_7206622
loop_
_publ_author_name
'Zhang, Lijuan'
'Xu, Sheng'
'Zhou, Yunshan'
'Zheng, Xiaorui'
'Yu, Chao'
'Shi, Zonghai'
'Hassan, Sadaf ul'
'Chen, Chao'

_publ_section_title
;
 Two isomorphous 3-D lanthanide oxalatophosphonate frameworks based on
 glyphosate: syntheses, crystal structures, and luminescence properties
;
_journal_issue 21
_journal_name_full CrystEngComm
_journal_page_first 6511
_journal_paper_doi 10.1039/c1ce05489a
_journal_volume 13
_journal_year 2011
_chemical_formula_sum 'C10 H18.92 N2 O20.46 P2 Tb2'
_chemical_formula_weight 874.35
_chemical_name_systematic
;
?
;
_space_group_IT_number 15
_symmetry_cell_setting monoclinic
_symmetry_space_group_name_Hall '-C 2yc'
_symmetry_space_group_name_H-M 'C 1 2/c 1'
_atom_sites_solution_hydrogens geom
_atom_sites_solution_primary direct
_atom_sites_solution_secondary difmap
_audit_creation_method SHELXL-97
_cell_angle_alpha 90.00
_cell_angle_beta 98.528(3)
_cell_angle_gamma 90.00
_cell_formula_units_Z 4
_cell_length_a 14.069(3)
_cell_length_b 10.443(2)
_cell_length_c 15.714(3)
_cell_measurement_reflns_used 3487
_cell_measurement_temperature 103(2)
_cell_measurement_theta_max 27.47
_cell_measurement_theta_min 3.02
_cell_volume 2283.2(8)
_computing_cell_refinement 'CrystalClear (Rigaku Inc., 2008)'
_computing_data_collection 'CrystalClear (Rigaku Inc., 2008)'
_computing_data_reduction 'CrystalClear (Rigaku Inc., 2008)'
_computing_structure_refinement 'SHELXL-97 (Sheldrick, 1997)'
_computing_structure_solution 'SHELXS-97 (Sheldrick, 1990)'
_diffrn_ambient_temperature 103(2)
_diffrn_detector_area_resol_mean 28.5714
_diffrn_measured_fraction_theta_full 0.972
_diffrn_measured_fraction_theta_max 0.972
_diffrn_measurement_device_type AFC10/Saturn724+
_diffrn_measurement_method 'phi and omega scans'
_diffrn_radiation_monochromator graphite
_diffrn_radiation_source 'Rotating Anode'
_diffrn_radiation_type MoK\a
_diffrn_radiation_wavelength 0.71073
_diffrn_reflns_av_R_equivalents 0.0276
_diffrn_reflns_av_sigmaI/netI 0.0299
_diffrn_reflns_limit_h_max 16
_diffrn_reflns_limit_h_min -18
_diffrn_reflns_limit_k_max 13
_diffrn_reflns_limit_k_min -13
_diffrn_reflns_limit_l_max 19
_diffrn_reflns_limit_l_min -18
_diffrn_reflns_number 7783
_diffrn_reflns_theta_full 27.47
_diffrn_reflns_theta_max 27.47
_diffrn_reflns_theta_min 3.42
_diffrn_standards_decay_% 0
_diffrn_standards_interval_count 0
_diffrn_standards_interval_time 0
_diffrn_standards_number 0
_exptl_absorpt_coefficient_mu 6.386
_exptl_absorpt_correction_T_max 0.4684
_exptl_absorpt_correction_T_min 0.3615
_exptl_absorpt_correction_type multi-scan
_exptl_crystal_colour Colorless
_exptl_crystal_density_diffrn 2.544
_exptl_crystal_density_method 'not measured'
_exptl_crystal_description Prism
_exptl_crystal_F_000 1666
_exptl_crystal_size_max 0.20
_exptl_crystal_size_mid 0.17
_exptl_crystal_size_min 0.14
_refine_diff_density_max 1.438
_refine_diff_density_min -0.558
_refine_diff_density_rms 0.135
_refine_ls_extinction_method none
_refine_ls_goodness_of_fit_ref 1.001
_refine_ls_hydrogen_treatment constr
_refine_ls_matrix_type full
_refine_ls_number_parameters 178
_refine_ls_number_reflns 2551
_refine_ls_number_restraints 0
_refine_ls_restrained_S_all 1.001
_refine_ls_R_factor_all 0.0277
_refine_ls_R_factor_gt 0.0224
_refine_ls_shift/su_max 0.002
_refine_ls_shift/su_mean 0.000
_refine_ls_structure_factor_coef Fsqd
_refine_ls_weighting_details 'calc w=1/[\s^2^(Fo^2^)+(0.0252P)^2^+7.0600P] where P=(Fo^2^+2Fc^2^)/3'
_refine_ls_weighting_scheme calc
_refine_ls_wR_factor_gt 0.0486
_refine_ls_wR_factor_ref 0.0505
_reflns_number_gt 2325
_reflns_number_total 2551
_reflns_threshold_expression >2sigma(I)
_cod_data_source_file c1ce05489a.txt
_cod_data_source_block bo645
_cod_depositor_comments
;
The following automatic conversions were performed:

'_symmetry_cell_setting' value 'Monoclinic' changed to 'monoclinic'
according to /home/saulius/struct/CIF-dictionaries/cif_core.dic
dictionary named 'cif_core.dic' version 2.4.1 from 2010-06-29.

Automatic conversion script
Id: cif_fix_values 1715 2011-07-08 13:25:40Z adriana 

The following automatic conversions were performed:

'_exptl_absorpt_correction_type' value 'Multi-scans' was replaced
with the value 'multi-scan' as specified in the replacement file
'src/cod-tools/trunk/data/replacement-values/replacement_values.lst'.

Automatic conversion script
Id: cif_fix_values 5376 2017-05-30 11:51:03Z andrius 
;
_cod_original_cell_volume 2283.0(8)
_cod_original_sg_symbol_H-M C2/c
_cod_database_code 7206622

loop_
_symmetry_equiv_pos_as_xyz
'x, y, z'
'-x, y, -z+1/2'
'x+1/2, y+1/2, z'
'-x+1/2, y+1/2, -z+1/2'
'-x, -y, -z'
'x, -y, z-1/2'
'-x+1/2, -y+1/2, -z'
'x+1/2, -y+1/2, z-1/2'

loop_
_atom_site_label
_atom_site_type_symbol
_atom_site_fract_x
_atom_site_fract_y
_atom_site_fract_z
_atom_site_U_iso_or_equiv
_atom_site_adp_type
_atom_site_occupancy
_atom_site_symmetry_multiplicity
_atom_site_calc_flag
_atom_site_refinement_flags
_atom_site_disorder_assembly
_atom_site_disorder_group
Tb1 Tb 0.560314(11) 0.222338(15) 0.063907(10) 0.00540(6) Uani 1 1 d . . .
P1 P 0.79595(7) 0.40082(9) 0.09764(6) 0.00808(19) Uani 1 1 d . . .
O1 O 0.70382(18) 0.3283(3) 0.08730(16) 0.0137(5) Uani 1 1 d . . .
O2 O 0.76945(18) 0.5478(3) 0.09812(18) 0.0166(6) Uani 1 1 d . . .
H2O H 0.8213 0.5939 0.1084 0.020 Uiso 1 1 d R . .
O3 O 0.86585(19) 0.3746(2) 0.03770(17) 0.0145(6) Uani 1 1 d . . .
O4 O 0.92759(17) 0.3624(2) 0.48107(15) 0.0104(5) Uani 1 1 d . . .
O5 O 0.90580(19) 0.5130(2) 0.37836(16) 0.0125(5) Uani 1 1 d . . .
O6 O 0.61320(18) 0.2334(2) 0.21982(16) 0.0091(5) Uani 1 1 d . . .
O7 O 0.57112(17) 0.1975(2) 0.34991(16) 0.0086(5) Uani 1 1 d . . .
O8 O 0.50752(19) 0.4329(2) 0.10259(17) 0.0143(6) Uani 1 1 d . . .
O9 O 0.46868(19) 0.6323(2) 0.05745(17) 0.0146(6) Uani 1 1 d . . .
N1 N 0.7872(2) 0.3622(3) 0.26817(19) 0.0130(7) Uani 1 1 d . . .
H0A H 0.7644 0.4437 0.2745 0.016 Uiso 1 1 calc R . .
H0B H 0.7359 0.3121 0.2455 0.016 Uiso 1 1 calc R . .
C1 C 0.8569(3) 0.3665(4) 0.2056(2) 0.0165(8) Uani 1 1 d . . .
H1A H 0.8905 0.2832 0.2057 0.020 Uiso 1 1 calc R . .
H1B H 0.9057 0.4335 0.2233 0.020 Uiso 1 1 calc R . .
C2 C 0.8266(3) 0.3119(4) 0.3546(3) 0.0173(9) Uani 1 1 d . . .
H2A H 0.8624 0.2320 0.3475 0.021 Uiso 1 1 calc R . .
H2B H 0.7725 0.2904 0.3857 0.021 Uiso 1 1 calc R . .
C3 C 0.8927(3) 0.4050(3) 0.4083(2) 0.0077(7) Uani 1 1 d . . .
C4 C 0.5535(2) 0.2159(3) 0.2701(2) 0.0068(7) Uani 1 1 d . . .
C5 C 0.4929(3) 0.5189(4) 0.0461(2) 0.0117(7) Uani 1 1 d . . .
O10 O 0.6287(4) 0.5355(5) 0.2670(4) 0.0257(17) Uani 0.539(7) 1 d P A 1
O10' O 0.6950(6) 0.5803(7) 0.3182(6) 0.045(3) Uani 0.461(7) 1 d P A 2
O10" O 0.5000 0.5622(9) 0.2500 0.023(2) Uani 0.461(7) 2 d SP A 2

loop_
_atom_site_aniso_label
_atom_site_aniso_U_11
_atom_site_aniso_U_22
_atom_site_aniso_U_33
_atom_site_aniso_U_23
_atom_site_aniso_U_13
_atom_site_aniso_U_12
Tb1 0.00567(9) 0.00497(9) 0.00563(10) 0.00011(7) 0.00109(6) -0.00083(6)
P1 0.0076(4) 0.0089(4) 0.0082(5) -0.0016(3) 0.0025(4) -0.0024(3)
O1 0.0113(13) 0.0193(14) 0.0102(13) -0.0011(11) 0.0004(10) -0.0082(11)
O2 0.0083(13) 0.0109(13) 0.0316(16) -0.0025(12) 0.0059(12) -0.0005(10)
O3 0.0173(14) 0.0103(13) 0.0185(15) -0.0039(11) 0.0116(11) -0.0042(10)
O4 0.0101(13) 0.0126(13) 0.0080(13) 0.0017(10) -0.0007(10) 0.0017(9)
O5 0.0203(15) 0.0087(12) 0.0082(13) 0.0001(10) 0.0010(11) -0.0055(10)
O6 0.0089(12) 0.0129(12) 0.0066(13) 0.0000(10) 0.0041(10) -0.0016(10)
O7 0.0082(12) 0.0096(12) 0.0079(13) -0.0001(9) 0.0013(10) 0.0026(9)
O8 0.0194(14) 0.0089(13) 0.0153(14) 0.0045(11) 0.0046(11) 0.0028(10)
O9 0.0216(15) 0.0068(12) 0.0160(14) 0.0016(10) 0.0043(11) 0.0025(10)
N1 0.0156(16) 0.0133(16) 0.0093(16) -0.0011(12) -0.0005(13) -0.0049(12)
C1 0.0113(19) 0.025(2) 0.013(2) -0.0008(16) 0.0010(15) 0.0008(15)
C2 0.024(2) 0.0119(19) 0.013(2) 0.0057(15) -0.0069(17) -0.0106(15)
C3 0.0111(17) 0.0079(16) 0.0044(17) 0.0005(13) 0.0018(14) 0.0016(12)
C4 0.0087(17) 0.0043(15) 0.0076(19) -0.0028(13) 0.0016(14) 0.0015(12)
C5 0.0091(17) 0.0120(18) 0.014(2) 0.0011(15) 0.0018(15) -0.0009(13)
O10 0.028(4) 0.023(3) 0.026(3) 0.000(3) 0.003(3) -0.005(2)
O10' 0.029(5) 0.028(4) 0.077(7) -0.002(4) 0.006(4) 0.003(3)
O10" 0.026(5) 0.033(6) 0.009(5) 0.000 0.003(4) 0.000

loop_
_atom_type_symbol
_atom_type_description
_atom_type_scat_dispersion_real
_atom_type_scat_dispersion_imag
_atom_type_scat_source
C C 0.0033 0.0016 'International Tables Vol C Tables 4.2.6.8 and 6.1.1.4'
H H 0.0000 0.0000 'International Tables Vol C Tables 4.2.6.8 and 6.1.1.4'
N N 0.0061 0.0033 'International Tables Vol C Tables 4.2.6.8 and 6.1.1.4'
O O 0.0106 0.0060 'International Tables Vol C Tables 4.2.6.8 and 6.1.1.4'
P P 0.1023 0.0942 'International Tables Vol C Tables 4.2.6.8 and 6.1.1.4'
Tb Tb -0.1723 4.1537 'International Tables Vol C Tables 4.2.6.8 and 6.1.1.4'

loop_
_geom_angle_atom_site_label_1
_geom_angle_atom_site_label_2
_geom_angle_atom_site_label_3
_geom_angle
_geom_angle_site_symmetry_1
_geom_angle_site_symmetry_3
O3 Tb1 O1 80.98(9) 7_655 .
O3 Tb1 O4 81.22(9) 7_655 8_455
O1 Tb1 O4 154.91(9) . 8_455
O3 Tb1 O5 76.85(9) 7_655 4_645
O1 Tb1 O5 105.10(9) . 4_645
O4 Tb1 O5 87.84(9) 8_455 4_645
O3 Tb1 O9 76.52(9) 7_655 5_665
O1 Tb1 O9 82.24(9) . 5_665
O4 Tb1 O9 76.52(9) 8_455 5_665
O5 Tb1 O9 150.82(9) 4_645 5_665
O3 Tb1 O8 140.33(9) 7_655 .
O1 Tb1 O8 79.45(10) . .
O4 Tb1 O8 103.80(9) 8_455 .
O5 Tb1 O8 141.78(9) 4_645 .
O9 Tb1 O8 66.90(9) 5_665 .
O3 Tb1 O6 128.37(9) 7_655 .
O1 Tb1 O6 71.75(9) . .
O4 Tb1 O6 133.34(9) 8_455 .
O5 Tb1 O6 69.51(8) 4_645 .
O9 Tb1 O6 138.27(9) 5_665 .
O8 Tb1 O6 76.48(8) . .
O3 Tb1 O7 143.12(8) 7_655 2_655
O1 Tb1 O7 132.88(9) . 2_655
O4 Tb1 O7 69.91(9) 8_455 2_655
O5 Tb1 O7 79.55(9) 4_645 2_655
O9 Tb1 O7 116.49(9) 5_665 2_655
O8 Tb1 O7 71.03(8) . 2_655
O6 Tb1 O7 66.25(8) . 2_655
O3 P1 O1 118.99(15) . .
O3 P1 O2 111.18(15) . .
O1 P1 O2 107.01(15) . .
O3 P1 C1 106.87(17) . .
O1 P1 C1 106.50(17) . .
O2 P1 C1 105.42(18) . .
P1 O1 Tb1 176.73(17) . .
P1 O2 H2O 110.3 . .
P1 O3 Tb1 160.83(16) . 7_655
C3 O4 Tb1 146.1(2) . 8_556
C3 O5 Tb1 135.8(2) . 4_655
C4 O6 Tb1 119.5(2) . .
C4 O7 Tb1 118.7(2) . 2_655
C5 O8 Tb1 119.6(2) . .
C5 O9 Tb1 119.9(2) . 5_665
C2 N1 C1 114.9(3) . .
C2 N1 H0A 108.5 . .
C1 N1 H0A 108.5 . .
C2 N1 H0B 108.5 . .
C1 N1 H0B 108.5 . .
H0A N1 H0B 107.5 . .
N1 C1 P1 110.8(2) . .
N1 C1 H1A 109.5 . .
P1 C1 H1A 109.5 . .
N1 C1 H1B 109.5 . .
P1 C1 H1B 109.5 . .
H1A C1 H1B 108.1 . .
N1 C2 C3 113.5(3) . .
N1 C2 H2A 108.9 . .
C3 C2 H2A 108.9 . .
N1 C2 H2B 108.9 . .
C3 C2 H2B 108.9 . .
H2A C2 H2B 107.7 . .
O5 C3 O4 127.2(3) . .
O5 C3 C2 118.9(3) . .
O4 C3 C2 113.9(3) . .
O6 C4 O7 127.0(3) . .
O6 C4 C4 116.6(4) . 2_655
O7 C4 C4 116.4(4) . 2_655
O9 C5 O8 126.5(4) . .
O9 C5 C5 116.8(4) . 5_665
O8 C5 C5 116.7(4) . 5_665

loop_
_geom_bond_atom_site_label_1
_geom_bond_atom_site_label_2
_geom_bond_distance
_geom_bond_site_symmetry_2
Tb1 O3 2.268(3) 7_655
Tb1 O1 2.284(2) .
Tb1 O4 2.290(2) 8_455
Tb1 O5 2.387(3) 4_645
Tb1 O9 2.424(3) 5_665
Tb1 O8 2.427(3) .
Tb1 O6 2.455(3) .
Tb1 O7 2.462(3) 2_655
P1 O3 1.485(3) .
P1 O1 1.489(3) .
P1 O2 1.580(3) .
P1 C1 1.820(4) .
O2 H2O 0.8692 .
O3 Tb1 2.268(3) 7_655
O4 C3 1.257(4) .
O4 Tb1 2.290(2) 8_556
O5 C3 1.246(4) .
O5 Tb1 2.387(3) 4_655
O6 C4 1.249(4) .
O7 C4 1.256(4) .
O7 Tb1 2.462(3) 2_655
O8 C5 1.258(4) .
O9 C5 1.252(4) .
O9 Tb1 2.424(3) 5_665
N1 C2 1.484(5) .
N1 C1 1.489(5) .
N1 H0A 0.9200 .
N1 H0B 0.9200 .
C1 H1A 0.9900 .
C1 H1B 0.9900 .
C2 C3 1.514(5) .
C2 H2A 0.9900 .
C2 H2B 0.9900 .
C4 C4 1.544(7) 2_655
C5 C5 1.544(7) 5_665

loop_
_geom_torsion_atom_site_label_1
_geom_torsion_atom_site_label_2
_geom_torsion_atom_site_label_3
_geom_torsion_atom_site_label_4
_geom_torsion
_geom_torsion_site_symmetry_1
_geom_torsion_site_symmetry_4
O3 P1 O1 Tb1 -63(3) . .
O2 P1 O1 Tb1 64(3) . .
C1 P1 O1 Tb1 176(3) . .
O3 Tb1 O1 P1 67(3) 7_655 .
O4 Tb1 O1 P1 22(3) 8_455 .
O5 Tb1 O1 P1 141(3) 4_645 .
O9 Tb1 O1 P1 -10(3) 5_665 .
O8 Tb1 O1 P1 -78(3) . .
O6 Tb1 O1 P1 -157(3) . .
O7 Tb1 O1 P1 -129(3) 2_655 .
O1 P1 O3 Tb1 -13.3(6) . 7_655
O2 P1 O3 Tb1 -138.3(5) . 7_655
C1 P1 O3 Tb1 107.1(5) . 7_655
O3 Tb1 O6 C4 -136.6(2) 7_655 .
O1 Tb1 O6 C4 161.5(3) . .
O4 Tb1 O6 C4 -18.0(3) 8_455 .
O5 Tb1 O6 C4 -83.9(2) 4_645 .
O9 Tb1 O6 C4 107.2(3) 5_665 .
O8 Tb1 O6 C4 78.4(2) . .
O7 Tb1 O6 C4 3.4(2) 2_655 .
O3 Tb1 O8 C5 22.0(3) 7_655 .
O1 Tb1 O8 C5 83.7(3) . .
O4 Tb1 O8 C5 -70.8(3) 8_455 .
O5 Tb1 O8 C5 -175.2(2) 4_645 .
O9 Tb1 O8 C5 -2.3(3) 5_665 .
O6 Tb1 O8 C5 157.3(3) . .
O7 Tb1 O8 C5 -133.5(3) 2_655 .
C2 N1 C1 P1 169.4(2) . .
O3 P1 C1 N1 -167.6(3) . .
O1 P1 C1 N1 -39.4(3) . .
O2 P1 C1 N1 74.1(3) . .
C1 N1 C2 C3 74.0(4) . .
Tb1 O5 C3 O4 -29.4(6) 4_655 .
Tb1 O5 C3 C2 149.4(3) 4_655 .
Tb1 O4 C3 O5 -78.2(6) 8_556 .
Tb1 O4 C3 C2 103.0(4) 8_556 .
N1 C2 C3 O5 2.2(5) . .
N1 C2 C3 O4 -178.9(3) . .
Tb1 O6 C4 O7 167.4(3) . .
Tb1 O6 C4 C4 -12.1(3) . 2_655
Tb1 O7 C4 O6 164.2(3) 2_655 .
Tb1 O7 C4 C4 -16.3(2) 2_655 2_655
Tb1 O9 C5 O8 -177.9(3) 5_665 .
Tb1 O9 C5 C5 2.7(5) 5_665 5_665
Tb1 O8 C5 O9 -177.5(3) . .
Tb1 O8 C5 C5 1.9(5) . 5_665
